data_7128248
loop_
_publ_author_name
'Ghosh, Rajib'
'Ghosh, Tamal Kanti'
'Ghosh, Pradyut'

_publ_section_title
;
 Superiority of a polymeric scavenger over its hexapodal monomer towards
 efficient ReO<sub>4</sub><sup>-</sup> removal in water.
;
_journal_issue 45
_journal_name_full 'Chemical communications (Cambridge, England)'
_journal_page_first 5578
_journal_page_last 5581
_journal_paper_doi 10.1039/d1cc01890f
_journal_volume 57
_journal_year 2021
_chemical_formula_sum 'C42 H54 N12 O27 Re6'
_chemical_formula_weight 2276.17
_space_group_crystal_system triclinic
_space_group_IT_number 2
_space_group_name_Hall '-P 1'
_space_group_name_H-M_alt 'P -1'
_atom_sites_solution_hydrogens mixed
_audit_creation_method SHELXL-2016/6
_audit_update_record
;
2020-09-04 deposited with the CCDC.	2021-04-26 downloaded from the CCDC.
;
_cell_angle_alpha 90.778(5)
_cell_angle_beta 95.203(5)
_cell_angle_gamma 106.280(5)
_cell_formula_units_Z 2
_cell_length_a 12.5252(19)
_cell_length_b 13.3924(19)
_cell_length_c 19.020(3)
_cell_measurement_reflns_used 9904
_cell_measurement_temperature 104(2)
_cell_measurement_theta_max 27.03
_cell_measurement_theta_min 2.29
_cell_volume 3047.4(8)
_computing_cell_refinement 'Bruker SAINT'
_computing_data_collection 'Bruker APEX2'
_computing_data_reduction 'Bruker SAINT'
_computing_molecular_graphics 'Bruker SHELXTL'
_computing_publication_material 'Bruker SHELXTL'
_computing_structure_refinement 'SHELXL-2016/6 (Sheldrick, 2016)'
_computing_structure_solution 'SHELXT 2014/5 (Sheldrick, 2014)'
_diffrn_ambient_temperature 104(2)
_diffrn_measured_fraction_theta_full 0.991
_diffrn_measured_fraction_theta_max 0.992
_diffrn_measurement_device_type 'Bruker APEX-II CCD'
_diffrn_measurement_method '\f and \w scans'
_diffrn_radiation_type MoK\a
_diffrn_radiation_wavelength 0.71073
_diffrn_reflns_av_R_equivalents 0.0733
_diffrn_reflns_av_unetI/netI 0.0892
_diffrn_reflns_Laue_measured_fraction_full 0.991
_diffrn_reflns_Laue_measured_fraction_max 0.992
_diffrn_reflns_limit_h_max 15
_diffrn_reflns_limit_h_min -15
_diffrn_reflns_limit_k_max 16
_diffrn_reflns_limit_k_min -14
_diffrn_reflns_limit_l_max 24
_diffrn_reflns_limit_l_min -23
_diffrn_reflns_number 33267
_diffrn_reflns_point_group_measured_fraction_full 0.991
_diffrn_reflns_point_group_measured_fraction_max 0.992
_diffrn_reflns_theta_full 25.242
_diffrn_reflns_theta_max 26.730
_diffrn_reflns_theta_min 2.295
_exptl_absorpt_coefficient_mu 11.960
_exptl_absorpt_correction_T_max 0.7455
_exptl_absorpt_correction_T_min 0.4417
_exptl_absorpt_correction_type multi-scan
_exptl_crystal_colour colurless
_exptl_crystal_density_diffrn 2.481
_exptl_crystal_description block
_exptl_crystal_F_000 2112
_exptl_crystal_size_max 0.18
_exptl_crystal_size_mid 0.16
_exptl_crystal_size_min 0.14
_refine_diff_density_max 9.377
_refine_diff_density_min -3.578
_refine_diff_density_rms 0.443
_refine_ls_extinction_method none
_refine_ls_goodness_of_fit_ref 1.036
_refine_ls_hydrogen_treatment constr
_refine_ls_matrix_type full
_refine_ls_number_parameters 769
_refine_ls_number_reflns 12832
_refine_ls_number_restraints 6
_refine_ls_restrained_S_all 1.041
_refine_ls_R_factor_all 0.0986
_refine_ls_R_factor_gt 0.0714
_refine_ls_shift/su_max 0.001
_refine_ls_shift/su_mean 0.000
_refine_ls_structure_factor_coef Fsqd
_refine_ls_weighting_details 'w=1/[\s^2^(Fo^2^)+(0.0825P)^2^+140.9128P] where P=(Fo^2^+2Fc^2^)/3'
_refine_ls_weighting_scheme calc
_refine_ls_wR_factor_gt 0.1746
_refine_ls_wR_factor_ref 0.1941
_reflns_Friedel_coverage 0.000
_reflns_number_gt 9539
_reflns_number_total 12832
_reflns_threshold_expression 'I > 2\s(I)'
_cod_data_source_file d1cc01890f2.cif
_cod_data_source_block '[HIm-Re]'
_cod_depositor_comments 'Adding full bibliography for 7128248.cif.'
_cod_original_cell_volume 3047.3(8)
_cod_database_code 7128248
_shelx_shelxl_version_number 2016/6
_shelx_space_group_comment
;
The symmetry employed for this shelxl refinement is uniquely defined
by the following loop, which should always be used as a source of
symmetry information in preference to the above space-group names.
They are only intended as comments.
;

loop_
_space_group_symop_operation_xyz
'x, y, z'
'-x, -y, -z'

loop_
_atom_site_label
_atom_site_type_symbol
_atom_site_fract_x
_atom_site_fract_y
_atom_site_fract_z
_atom_site_U_iso_or_equiv
_atom_site_adp_type
_atom_site_occupancy
_atom_site_site_symmetry_order
_atom_site_calc_flag
_atom_site_refinement_flags_posn
_atom_site_refinement_flags_adp
_atom_site_refinement_flags_occupancy
_atom_site_disorder_assembly
_atom_site_disorder_group
Re01 Re 0.39869(5) 0.90814(5) 0.61013(3) 0.01811(16) Uani 1 1 d . . . . .
Re02 Re 0.10784(6) 0.59023(5) 0.91516(4) 0.02102(17) Uani 1 1 d . . . . .
Re03 Re 0.03185(6) 0.30465(5) 0.50686(4) 0.01929(16) Uani 1 1 d . . . . .
Re04 Re 0.45160(6) 0.15491(5) 0.98072(4) 0.02078(17) Uani 1 1 d . . . . .
Re05 Re 0.86035(6) 0.93435(5) 0.82207(4) 0.02368(17) Uani 1 1 d . . . . .
Re06 Re 0.32892(7) 0.32428(6) 0.68580(4) 0.02791(19) Uani 1 1 d . . . . .
O22 O 0.3656(10) 0.8182(9) 0.5411(7) 0.026(3) Uani 1 1 d . . . . .
N008 N 0.6387(11) 0.3645(11) 0.5464(7) 0.019(3) Uani 1 1 d . . . . .
O009 O 0.0019(11) 0.3284(10) 0.7500(7) 0.032(3) Uani 1 1 d G . . . .
H00A H 0.063658 0.319767 0.737077 0.048 Uiso 1 1 d G U . . .
H00B H 0.022413 0.388459 0.772977 0.048 Uiso 1 1 d G U . . .
O14 O 0.4809(11) 0.1831(10) 1.0699(6) 0.030(3) Uani 1 1 d . . . . .
O3 O 0.1195(12) 0.4069(9) 0.4686(7) 0.030(3) Uani 1 1 d . . . . .
O20 O 0.5408(10) 0.0900(9) 0.9516(7) 0.027(3) Uani 1 1 d . . . . .
N00D N 0.3848(12) -0.0258(12) 0.8190(7) 0.024(3) Uani 1 1 d . . . . .
N00E N 0.9171(11) 0.5739(10) 0.6926(7) 0.018(3) Uani 1 1 d . . . . .
O4 O 0.0344(11) 0.3317(10) 0.5963(6) 0.029(3) Uani 1 1 d . . . . .
O2 O -0.1024(11) 0.2841(11) 0.4690(7) 0.035(3) Uani 1 1 d . . . . .
O24 O 0.4095(11) 1.0290(10) 0.5796(7) 0.030(3) Uani 1 1 d . . . . .
O7 O 0.0520(10) 0.4835(8) 0.8583(7) 0.024(3) Uani 1 1 d . . . . .
N00J N 0.4678(11) 0.3228(10) 0.4969(7) 0.017(3) Uani 1 1 d . . . . .
O25 O 0.2991(11) 0.8763(10) 0.6680(7) 0.032(3) Uani 1 1 d . . . . .
N00L N 1.0873(10) 0.6012(10) 0.6715(7) 0.016(3) Uani 1 1 d . . . . .
O15 O 0.3149(12) 0.0814(12) 0.9633(8) 0.042(4) Uani 1 1 d . . . . .
N00N N 0.9356(12) 0.0730(11) 0.6256(8) 0.023(3) Uani 1 1 d . . . . .
N00O N 0.7752(12) 0.1026(11) 0.6160(7) 0.019(3) Uani 1 1 d . . . . .
O13 O 0.4740(11) 0.2690(11) 0.9371(8) 0.038(3) Uani 1 1 d . . . . .
O23 O 0.5275(12) 0.9118(10) 0.6548(6) 0.030(3) Uani 1 1 d . . . . .
O1 O 0.0739(12) 0.1954(10) 0.4962(7) 0.036(3) Uani 1 1 d . . . . .
N00S N 0.8135(12) 0.2200(10) 0.9139(7) 0.016(3) Uani 1 1 d . . . . .
N00T N 0.5449(11) 0.0654(11) 0.7875(7) 0.020(3) Uani 1 1 d . . . . .
O10 O 0.9007(10) 1.0614(10) 0.8007(7) 0.028(3) Uani 1 1 d . . . . .
O6 O 0.0153(11) 0.6641(10) 0.9146(7) 0.032(3) Uani 1 1 d . . . . .
N00W N 0.9765(13) 0.2019(14) 0.9468(8) 0.030(4) Uani 1 1 d . . . . .
N00X N 0.7195(11) 0.5314(10) 0.8563(7) 0.016(3) Uani 1 1 d . . . . .
O16 O 0.3274(12) 0.4082(9) 0.6193(7) 0.035(3) Uani 1 1 d . . . . .
O12 O 0.9395(12) 0.9170(12) 0.8963(8) 0.041(4) Uani 1 1 d . . . . .
O8 O 0.2307(11) 0.6650(10) 0.8879(8) 0.037(3) Uani 1 1 d . . . . .
O9 O 0.7225(10) 0.8996(10) 0.8357(7) 0.031(3) Uani 1 1 d . . . . .
C012 C 0.5355(13) 0.3008(14) 0.5478(9) 0.023(4) Uani 1 1 d . . . . .
H012 H 0.514073 0.247648 0.580575 0.027 Uiso 1 1 calc R U . . .
C013 C 0.4915(14) -0.0221(13) 0.8163(8) 0.019(3) Uani 1 1 d . . . . .
H013 H 0.524706 -0.074295 0.832517 0.023 Uiso 1 1 calc R U . . .
C014 C 0.7968(16) 0.1354(13) 0.9565(9) 0.024(4) Uani 1 1 d . . . . .
H014 H 0.727170 0.093388 0.969138 0.029 Uiso 1 1 calc R U . . .
O5 O 0.1356(13) 0.5525(12) 0.9987(8) 0.043(4) Uani 1 1 d . . . . .
C016 C 0.7003(17) 0.2063(16) 0.7535(12) 0.037(3) Uani 1 1 d . . . . .
C017 C 0.6628(12) 0.0960(11) 0.7755(9) 0.016(3) Uani 1 1 d . . . . .
H01A H 0.675320 0.049318 0.738282 0.019 Uiso 1 1 calc R U . . .
H01B H 0.708059 0.088267 0.819408 0.019 Uiso 1 1 calc R U . . .
C018 C 0.7650(12) 0.4152(12) 0.7139(8) 0.015(3) Uani 1 1 d . . . . .
O019 O 0.5768(13) 0.5693(14) 0.7012(8) 0.045(4) Uani 1 1 d G . . . .
H01P H 0.554270 0.618223 0.720405 0.067 Uiso 1 1 d G U . . .
H01T H 0.523727 0.512537 0.705830 0.067 Uiso 1 1 d G U . . .
C01A C 0.7326(13) 0.2870(11) 0.8052(8) 0.013(3) Uani 1 1 d . . . . .
C01B C 0.5293(14) 0.4016(13) 0.4597(9) 0.021(3) Uani 1 1 d . . . . .
H01C H 0.502037 0.432295 0.419779 0.025 Uiso 1 1 calc R U . . .
O18 O 0.3144(13) 0.2027(11) 0.6500(8) 0.042(4) Uani 1 1 d . . . . .
N01D N 0.5670(13) 0.5661(12) 0.8754(8) 0.027(3) Uani 1 1 d . . . . .
O21 O 0.5446(13) 0.7502(12) 0.7534(9) 0.048(4) Uani 1 1 d G . . . .
H21A H 0.588244 0.714275 0.770687 0.072 Uiso 1 1 d G U . . .
H21B H 0.584961 0.814658 0.759358 0.072 Uiso 1 1 d G U . . .
C01F C 0.7940(16) 0.5259(16) 0.6911(12) 0.039(4) Uani 1 1 d . . . . .
H01D H 0.758780 0.527690 0.642561 0.047 Uiso 1 1 calc R U . . .
H01E H 0.762953 0.567661 0.722714 0.047 Uiso 1 1 calc R U . . .
C01G C 0.7468(13) 0.3573(12) 0.5848(9) 0.018(3) Uani 1 1 d . . . . .
H01F H 0.770885 0.302049 0.561232 0.022 Uiso 1 1 calc R U . . .
H01G H 0.805048 0.423998 0.581259 0.022 Uiso 1 1 calc R U . . .
C01H C 0.2952(14) -0.1130(16) 0.8470(11) 0.034(5) Uani 1 1 d D . . . .
H01H H 0.311471 -0.170752 0.869397 0.041 Uiso 1 1 calc R U . . .
C01I C 0.7382(16) 0.3340(17) 0.6611(10) 0.034(3) Uani 1 1 d . . . . .
C01J C 0.7720(15) 0.0297(14) 0.5635(9) 0.024(4) Uani 1 1 d . . . . .
H01J H 0.711403 -0.001709 0.529169 0.028 Uiso 1 1 calc R U . . .
C01K C 0.8989(17) 0.1240(16) 0.9767(10) 0.033(4) Uani 1 1 d . . . . .
H01K H 0.914346 0.071873 1.006034 0.040 Uiso 1 1 calc R U . . .
C01L C 0.6770(13) 0.1428(13) 0.6261(9) 0.019(3) Uani 1 1 d . . . . .
H01I H 0.614787 0.085482 0.640438 0.022 Uiso 1 1 calc R U . . .
H01L H 0.651282 0.168211 0.580809 0.022 Uiso 1 1 calc R U . . .
O19 O 0.4551(13) 0.3636(10) 0.7366(8) 0.043(4) Uani 1 1 d . . . . .
C01N C 0.7074(15) 0.2306(15) 0.6819(9) 0.026(4) Uani 1 1 d . . . . .
C01O C 0.4675(14) 0.1186(14) 0.7687(10) 0.023(4) Uani 1 1 d . . . . .
H01O H 0.481435 0.183666 0.746764 0.028 Uiso 1 1 calc R U . . .
C01P C 0.7650(13) 0.3921(13) 0.7853(8) 0.016(3) Uani 1 1 d . . . . .
C01Q C 0.8743(15) 0.0124(14) 0.5712(9) 0.025(4) Uani 1 1 d . . . . .
H01Q H 0.898307 -0.034555 0.542965 0.030 Uiso 1 1 calc R U . . .
C01R C 0.6363(14) 0.4282(13) 0.4902(8) 0.020(3) Uani 1 1 d . . . . .
H01R H 0.697769 0.480557 0.475556 0.024 Uiso 1 1 calc R U . . .
C01S C 1.1986(15) 0.5848(15) 0.6562(10) 0.032(4) Uani 1 1 d D . . . .
H01S H 1.212680 0.564846 0.610649 0.039 Uiso 1 1 calc R U . . .
C01T C 0.7231(15) 0.2628(13) 0.8822(8) 0.021(3) Uani 1 1 d . . . . .
H01M H 0.725506 0.327308 0.909142 0.026 Uiso 1 1 calc R U . . .
H01N H 0.649877 0.211859 0.886690 0.026 Uiso 1 1 calc R U . . .
C01U C 1.0746(15) 0.6957(13) 0.6901(10) 0.027(4) Uani 1 1 d . . . . .
H01U H 1.130191 0.760919 0.692992 0.032 Uiso 1 1 calc R U . . .
C01V C 0.9920(14) 0.5289(12) 0.6731(9) 0.020(3) Uani 1 1 d . . . . .
H01V H 0.978977 0.456747 0.662235 0.024 Uiso 1 1 calc R U . . .
C01W C 0.3133(16) 0.2461(14) 0.4118(9) 0.030(4) Uani 1 1 d D . . . .
H01W H 0.367414 0.261204 0.378614 0.036 Uiso 1 1 calc R U . . .
H01$ H 0.237046 0.213214 0.396187 0.036 Uiso 1 1 calc R U . . .
C01X C 0.9223(16) 0.2583(14) 0.9090(9) 0.027(4) Uani 1 1 d . . . . .
H01X H 0.955957 0.316537 0.882630 0.032 Uiso 1 1 calc R U . . .
C01Y C 0.9680(16) 0.6777(14) 0.7034(9) 0.026(4) Uani 1 1 d . . . . .
H01Y H 0.933830 0.728489 0.717818 0.032 Uiso 1 1 calc R U . . .
C01Z C 0.8743(14) 0.1293(12) 0.6521(9) 0.021(4) Uani 1 1 d . . . . .
H01Z H 0.898192 0.179615 0.690129 0.026 Uiso 1 1 calc R U . . .
C020 C 1.0563(14) 0.0809(12) 0.6497(11) 0.029(4) Uani 1 1 d D . . . .
H020 H 1.108565 0.144264 0.667346 0.034 Uiso 1 1 calc R U . . .
C1 C 0.1954(16) -0.1032(16) 0.8385(11) 0.041(5) Uani 1 1 d D . . . .
H1A H 0.182230 -0.044348 0.815869 0.049 Uiso 1 1 calc R U . . .
H1B H 0.134920 -0.154898 0.854757 0.049 Uiso 1 1 calc R U . . .
C022 C 0.3693(14) 0.0611(14) 0.7874(10) 0.025(4) Uani 1 1 d . . . . .
H022 H 0.300270 0.077697 0.780016 0.030 Uiso 1 1 calc R U . . .
C023 C 0.3436(14) 0.2705(14) 0.4788(9) 0.029(4) Uani 1 1 d D . . . .
H023 H 0.292043 0.256744 0.513552 0.035 Uiso 1 1 calc R U . . .
C024 C 0.8048(14) 0.4802(12) 0.8397(9) 0.018(3) Uani 1 1 d . . . . .
H02A H 0.832716 0.453359 0.883771 0.022 Uiso 1 1 calc R U . . .
H02B H 0.868617 0.533141 0.822729 0.022 Uiso 1 1 calc R U . . .
C025 C 1.2728(17) 0.6002(18) 0.7108(12) 0.047(6) Uani 1 1 d D . . . .
H64 H 1.255207 0.620101 0.755508 0.057 Uiso 1 1 calc R U . . .
H65 H 1.344571 0.591651 0.705942 0.057 Uiso 1 1 calc R U . . .
O17 O 0.2187(14) 0.3177(14) 0.7371(8) 0.052(4) Uani 1 1 d . . . . .
C027 C 0.4471(16) 0.5544(16) 0.8818(13) 0.047(6) Uani 1 1 d D . . . .
H027 H 0.421552 0.614797 0.880965 0.056 Uiso 1 1 calc R U . . .
C028 C 0.7466(17) 0.6370(14) 0.8729(11) 0.032(4) Uani 1 1 d . . . . .
H028 H 0.818488 0.685835 0.874992 0.038 Uiso 1 1 calc R U . . .
O11 O 0.8774(15) 0.8576(13) 0.7528(9) 0.058(5) Uani 1 1 d . . . . .
C02A C 1.083(2) -0.0061(16) 0.6444(13) 0.051(6) Uani 1 1 d D . . . .
H61 H 1.028465 -0.067892 0.626547 0.061 Uiso 1 1 calc R U . . .
H02F H 1.157423 -0.007614 0.658498 0.061 Uiso 1 1 calc R U . . .
C02B C 0.6481(16) 0.6565(18) 0.8859(10) 0.034(3) Uani 1 1 d . . . . .
H63 H 0.638954 0.721859 0.899659 0.041 Uiso 1 1 calc R U . . .
C02C C 0.6089(15) 0.4874(15) 0.8573(9) 0.025(4) Uani 1 1 d . . . . .
H62 H 0.568867 0.416355 0.847385 0.030 Uiso 1 1 calc R U . . .
C02D C 1.1023(16) 0.2220(17) 0.9519(10) 0.034(3) Uani 1 1 d D . . . .
H60 H 1.147583 0.243447 0.995246 0.041 Uiso 1 1 calc R U . . .
C7 C 1.1442(17) 0.2087(15) 0.8954(11) 0.039(4) Uani 1 1 d D . . . .
H7A H 1.097086 0.187197 0.852680 0.047 Uiso 1 1 calc R U . . .
H7B H 1.222607 0.220298 0.895844 0.047 Uiso 1 1 calc R U . . .
C20 C 0.3798(16) 0.4696(15) 0.8880(11) 0.037(3) Uani 1 1 d D . . . .
H20A H 0.403827 0.408340 0.888939 0.045 Uiso 1 1 calc R U . . .
H20B H 0.303568 0.465169 0.892008 0.045 Uiso 1 1 calc R U . . .

loop_
_atom_site_aniso_label
_atom_site_aniso_U_11
_atom_site_aniso_U_22
_atom_site_aniso_U_33
_atom_site_aniso_U_23
_atom_site_aniso_U_13
_atom_site_aniso_U_12
Re01 0.0154(3) 0.0144(3) 0.0248(3) -0.0039(2) 0.0035(2) 0.0044(2)
Re02 0.0195(3) 0.0151(3) 0.0285(4) -0.0028(2) 0.0041(3) 0.0046(3)
Re03 0.0191(3) 0.0141(3) 0.0259(4) -0.0014(2) 0.0076(3) 0.0051(3)
Re04 0.0187(3) 0.0177(3) 0.0269(4) -0.0013(2) 0.0069(3) 0.0054(3)
Re05 0.0248(4) 0.0213(4) 0.0309(4) 0.0005(3) 0.0050(3) 0.0157(3)
Re06 0.0307(4) 0.0280(4) 0.0315(4) 0.0022(3) 0.0054(3) 0.0181(3)
O22 0.020(6) 0.019(6) 0.038(7) -0.015(5) 0.001(5) 0.003(5)
N008 0.011(7) 0.020(7) 0.028(7) -0.003(5) 0.000(5) 0.012(6)
O009 0.031(8) 0.027(7) 0.038(8) -0.001(6) 0.010(6) 0.008(6)
O14 0.042(8) 0.041(8) 0.017(6) -0.008(5) -0.001(5) 0.032(7)
O3 0.043(8) 0.018(6) 0.031(7) -0.009(5) 0.002(6) 0.012(6)
O20 0.027(7) 0.024(7) 0.035(7) -0.006(5) 0.013(5) 0.014(5)
N00D 0.023(8) 0.035(9) 0.022(7) 0.001(6) 0.007(6) 0.018(7)
N00E 0.018(7) 0.007(6) 0.024(7) -0.003(5) 0.004(6) -0.003(5)
O4 0.039(8) 0.024(7) 0.021(6) -0.005(5) 0.010(5) 0.002(6)
O2 0.029(7) 0.036(8) 0.038(8) 0.005(6) 0.002(6) 0.005(6)
O24 0.025(7) 0.023(7) 0.045(8) 0.005(6) 0.008(6) 0.010(6)
O7 0.022(6) 0.011(6) 0.040(7) -0.007(5) 0.005(5) 0.007(5)
N00J 0.010(6) 0.015(7) 0.029(7) -0.003(5) 0.001(5) 0.009(5)
O25 0.036(8) 0.027(7) 0.030(7) -0.003(5) 0.009(6) 0.004(6)
N00L 0.005(6) 0.016(7) 0.030(7) -0.002(5) 0.004(5) 0.005(5)
O15 0.025(7) 0.042(9) 0.056(10) -0.014(7) 0.007(7) 0.004(7)
N00N 0.025(8) 0.022(8) 0.027(8) 0.002(6) 0.012(6) 0.009(6)
N00O 0.024(8) 0.023(7) 0.009(6) -0.003(5) 0.001(5) 0.007(6)
O13 0.020(7) 0.038(8) 0.054(9) 0.020(7) 0.006(6) 0.004(6)
O23 0.042(8) 0.033(7) 0.021(6) -0.002(5) -0.001(6) 0.023(6)
O1 0.047(9) 0.019(7) 0.047(8) 0.003(6) 0.013(7) 0.014(6)
N00S 0.023(7) 0.007(6) 0.021(7) 0.005(5) 0.006(6) 0.009(5)
N00T 0.015(7) 0.019(7) 0.029(8) 0.001(6) 0.004(6) 0.009(6)
O10 0.020(6) 0.028(7) 0.038(7) 0.009(5) 0.011(5) 0.006(5)
O6 0.025(7) 0.019(7) 0.052(9) -0.007(6) 0.006(6) 0.008(5)
N00W 0.019(8) 0.051(11) 0.023(8) 0.005(7) 0.000(6) 0.017(7)
N00X 0.018(7) 0.010(6) 0.022(7) -0.006(5) 0.004(5) 0.008(5)
O16 0.051(9) 0.015(6) 0.043(8) 0.002(5) 0.014(7) 0.016(6)
O12 0.029(8) 0.059(10) 0.043(8) 0.006(7) 0.003(6) 0.026(7)
O8 0.031(8) 0.018(7) 0.064(10) 0.011(6) 0.020(7) 0.005(6)
O9 0.010(6) 0.031(7) 0.052(8) 0.006(6) -0.005(6) 0.007(5)
C012 0.011(8) 0.025(9) 0.031(9) -0.002(7) 0.003(7) 0.000(7)
C013 0.022(9) 0.019(8) 0.019(8) 0.004(6) 0.011(7) 0.008(7)
C014 0.027(10) 0.015(8) 0.033(10) 0.000(7) 0.001(7) 0.009(7)
O5 0.038(9) 0.056(10) 0.038(8) -0.008(7) -0.010(7) 0.022(8)
C016 0.022(7) 0.033(8) 0.056(9) 0.010(7) 0.012(6) 0.006(6)
C017 0.009(7) 0.008(7) 0.029(9) -0.001(6) 0.010(6) -0.001(6)
C018 0.007(7) 0.011(7) 0.027(8) 0.006(6) 0.003(6) 0.002(6)
O019 0.039(9) 0.059(10) 0.044(9) 0.007(8) 0.009(7) 0.026(8)
C01A 0.011(7) 0.011(7) 0.019(8) 0.003(6) 0.002(6) 0.006(6)
C01B 0.017(8) 0.019(8) 0.028(9) 0.006(6) 0.004(7) 0.008(7)
O18 0.048(9) 0.026(8) 0.056(9) 0.007(6) 0.016(7) 0.016(7)
N01D 0.025(8) 0.031(9) 0.027(8) -0.007(6) 0.003(6) 0.012(7)
O21 0.043(9) 0.035(9) 0.069(11) 0.002(8) 0.001(8) 0.019(7)
C01F 0.024(7) 0.029(8) 0.059(10) -0.001(7) 0.015(7) -0.002(6)
C01G 0.016(8) 0.011(7) 0.033(9) 0.003(6) 0.012(7) 0.008(6)
C01H 0.024(10) 0.031(11) 0.051(13) 0.014(9) 0.025(9) 0.008(8)
C01I 0.025(6) 0.050(7) 0.035(6) 0.001(5) 0.005(5) 0.022(6)
C01J 0.026(9) 0.034(10) 0.017(8) -0.009(7) 0.001(7) 0.018(8)
C01K 0.040(12) 0.038(12) 0.025(10) 0.007(8) 0.001(8) 0.019(10)
C01L 0.011(8) 0.027(9) 0.024(8) 0.008(7) 0.008(6) 0.013(7)
O19 0.050(9) 0.011(7) 0.066(10) -0.004(6) 0.008(8) 0.004(6)
C01N 0.021(9) 0.045(11) 0.021(9) -0.007(7) 0.005(7) 0.020(8)
C01O 0.012(8) 0.023(9) 0.038(10) 0.008(7) 0.007(7) 0.007(7)
C01P 0.009(7) 0.026(9) 0.016(7) 0.002(6) 0.002(6) 0.013(7)
C01Q 0.020(9) 0.029(10) 0.030(9) -0.001(7) 0.011(7) 0.011(8)
C01R 0.022(9) 0.028(9) 0.014(8) 0.006(6) 0.012(6) 0.010(7)
C01S 0.020(10) 0.032(11) 0.051(12) -0.006(9) 0.012(9) 0.015(8)
C01T 0.025(9) 0.025(9) 0.020(8) -0.002(6) 0.003(7) 0.016(7)
C01U 0.022(9) 0.017(9) 0.044(11) 0.000(7) 0.024(8) 0.003(7)
C01V 0.027(9) 0.009(7) 0.025(8) 0.000(6) 0.011(7) 0.006(7)
C01W 0.025(10) 0.019(9) 0.042(11) -0.003(8) 0.000(8) 0.000(8)
C01X 0.032(10) 0.027(10) 0.026(9) 0.006(7) 0.020(8) 0.010(8)
C01Y 0.036(11) 0.025(9) 0.028(9) -0.004(7) 0.006(8) 0.023(8)
C01Z 0.023(9) 0.010(8) 0.034(10) 0.003(6) 0.018(7) 0.004(7)
C020 0.011(8) 0.013(8) 0.058(13) 0.008(8) 0.002(8) -0.003(7)
C1 0.049(14) 0.023(10) 0.045(12) 0.004(8) 0.013(10) 0.000(9)
C022 0.009(8) 0.029(10) 0.039(10) 0.001(8) 0.000(7) 0.011(7)
C023 0.007(8) 0.027(10) 0.049(12) 0.004(8) 0.004(8) -0.005(7)
C024 0.020(8) 0.017(8) 0.024(8) 0.001(6) 0.012(7) 0.013(7)
C025 0.020(10) 0.053(15) 0.072(17) -0.012(12) -0.003(10) 0.019(10)
O17 0.057(11) 0.075(12) 0.039(9) 0.016(8) 0.021(8) 0.037(10)
C027 0.026(11) 0.063(16) 0.065(15) 0.019(12) 0.021(10) 0.029(11)
C028 0.034(11) 0.015(9) 0.051(12) -0.010(8) 0.012(9) 0.012(8)
O11 0.068(12) 0.045(10) 0.071(12) -0.020(8) 0.000(9) 0.038(9)
C02A 0.035(13) 0.049(15) 0.070(17) -0.016(12) -0.009(11) 0.020(11)
C02B 0.025(6) 0.050(7) 0.035(6) 0.001(5) 0.005(5) 0.022(6)
C02C 0.020(9) 0.036(10) 0.018(8) 0.008(7) 0.006(7) 0.006(8)
C02D 0.025(6) 0.050(7) 0.035(6) 0.001(5) 0.005(5) 0.022(6)
C7 0.024(7) 0.029(8) 0.059(10) -0.001(7) 0.015(7) -0.002(6)
C20 0.022(7) 0.033(8) 0.056(9) 0.010(7) 0.012(6) 0.006(6)

loop_
_atom_type_symbol
_atom_type_description
_atom_type_scat_dispersion_real
_atom_type_scat_dispersion_imag
_atom_type_scat_source
C C 0.0033 0.0016 'International Tables Vol C Tables 4.2.6.8 and 6.1.1.4'
H H 0.0000 0.0000 'International Tables Vol C Tables 4.2.6.8 and 6.1.1.4'
N N 0.0061 0.0033 'International Tables Vol C Tables 4.2.6.8 and 6.1.1.4'
O O 0.0106 0.0060 'International Tables Vol C Tables 4.2.6.8 and 6.1.1.4'
Re Re -1.0185 7.2310 'International Tables Vol C Tables 4.2.6.8 and 6.1.1.4'

loop_
_geom_angle_atom_site_label_1
_geom_angle_atom_site_label_2
_geom_angle_atom_site_label_3
_geom_angle
_geom_angle_site_symmetry_1
_geom_angle_site_symmetry_3
_geom_angle_publ_flag
O24 Re01 O25 110.6(6) . . ?
O24 Re01 O22 110.1(6) . . ?
O25 Re01 O22 109.7(6) . . ?
O24 Re01 O23 107.1(6) . . ?
O25 Re01 O23 108.6(6) . . ?
O22 Re01 O23 110.8(6) . . ?
O5 Re02 O8 108.0(8) . . ?
O5 Re02 O7 110.7(7) . . ?
O8 Re02 O7 110.0(6) . . ?
O5 Re02 O6 110.6(7) . . ?
O8 Re02 O6 108.5(6) . . ?
O7 Re02 O6 109.0(6) . . ?
O1 Re03 O2 110.0(7) . . ?
O1 Re03 O3 109.7(6) . . ?
O2 Re03 O3 109.8(6) . . ?
O1 Re03 O4 108.7(7) . . ?
O2 Re03 O4 108.4(6) . . ?
O3 Re03 O4 110.2(6) . . ?
O13 Re04 O14 109.1(7) . . ?
O13 Re04 O15 110.3(7) . . ?
O14 Re04 O15 109.4(7) . . ?
O13 Re04 O20 107.1(6) . . ?
O14 Re04 O20 110.2(6) . . ?
O15 Re04 O20 110.7(6) . . ?
O10 Re05 O9 109.5(6) . . ?
O10 Re05 O12 109.5(7) . . ?
O9 Re05 O12 110.4(7) . . ?
O10 Re05 O11 109.3(8) . . ?
O9 Re05 O11 108.2(8) . . ?
O12 Re05 O11 109.9(8) . . ?
O16 Re06 O18 109.1(7) . . ?
O16 Re06 O19 109.5(7) . . ?
O18 Re06 O19 108.2(7) . . ?
O16 Re06 O17 110.6(7) . . ?
O18 Re06 O17 108.6(8) . . ?
O19 Re06 O17 110.8(8) . . ?
C012 N008 C01R 107.5(14) . . ?
C012 N008 C01G 129.0(14) . . ?
C01R N008 C01G 122.1(14) . . ?
H00A O009 H00B 104.5 . . ?
C013 N00D C022 107.0(15) . . ?
C013 N00D C01H 126.7(14) . . ?
C022 N00D C01H 126.3(14) . . ?
C01V N00E C01Y 108.1(14) . . ?
C01V N00E C01F 127.1(15) . . ?
C01Y N00E C01F 124.0(15) . . ?
C012 N00J C01B 108.1(14) . . ?
C012 N00J C023 128.1(14) . . ?
C01B N00J C023 123.8(14) . . ?
C01V N00L C01U 109.6(13) . . ?
C01V N00L C01S 126.7(14) . . ?
C01U N00L C01S 123.6(14) . . ?
C01Z N00N C01Q 108.7(15) . . ?
C01Z N00N C020 126.0(15) . . ?
C01Q N00N C020 125.3(14) . . ?
C01Z N00O C01J 109.7(14) . . ?
C01Z N00O C01L 128.1(13) . . ?
C01J N00O C01L 122.1(14) . . ?
C01X N00S C014 108.7(14) . . ?
C01X N00S C01T 126.6(14) . . ?
C014 N00S C01T 124.7(14) . . ?
C013 N00T C01O 107.5(14) . . ?
C013 N00T C017 125.6(13) . . ?
C01O N00T C017 126.9(14) . . ?
C01X N00W C01K 108.3(15) . . ?
C01X N00W C02D 123.4(16) . . ?
C01K N00W C02D 128.3(16) . . ?
C02C N00X C028 110.5(15) . . ?
C02C N00X C024 127.7(14) . . ?
C028 N00X C024 121.9(14) . . ?
N00J C012 N008 109.9(16) . . ?
N00J C012 H012 125.1 . . ?
N008 C012 H012 125.1 . . ?
N00T C013 N00D 110.0(15) . . ?
N00T C013 H013 125.0 . . ?
N00D C013 H013 125.0 . . ?
C01K C014 N00S 106.7(16) . . ?
C01K C014 H014 126.7 . . ?
N00S C014 H014 126.7 . . ?
C01A C016 C01N 119.2(18) . . ?
C01A C016 C017 119.3(17) . . ?
C01N C016 C017 121.5(18) . . ?
N00T C017 C016 111.6(13) . . ?
N00T C017 H01A 109.3 . . ?
C016 C017 H01A 109.3 . . ?
N00T C017 H01B 109.3 . . ?
C016 C017 H01B 109.3 . . ?
H01A C017 H01B 108.0 . . ?
C01P C018 C01I 120.3(15) . . ?
C01P C018 C01F 121.2(16) . . ?
C01I C018 C01F 118.4(16) . . ?
H01P O019 H01T 104.5 . . ?
C016 C01A C01P 120.1(15) . . ?
C016 C01A C01T 120.0(15) . . ?
C01P C01A C01T 119.7(13) . . ?
C01R C01B N00J 107.7(14) . . ?
C01R C01B H01C 126.1 . . ?
N00J C01B H01C 126.1 . . ?
C02B N01D C02C 111.3(15) . . ?
C02B N01D C027 124.3(16) . . ?
C02C N01D C027 124.4(16) . . ?
H21A O21 H21B 104.5 . . ?
N00E C01F C018 112.4(16) . . ?
N00E C01F H01D 109.1 . . ?
C018 C01F H01D 109.1 . . ?
N00E C01F H01E 109.1 . . ?
C018 C01F H01E 109.1 . . ?
H01D C01F H01E 107.8 . . ?
C01I C01G N008 113.3(13) . . ?
C01I C01G H01F 108.9 . . ?
N008 C01G H01F 108.9 . . ?
C01I C01G H01G 108.9 . . ?
N008 C01G H01G 108.9 . . ?
H01F C01G H01G 107.7 . . ?
C1 C01H N00D 115.3(17) . . ?
C1 C01H H01H 122.3 . . ?
N00D C01H H01H 122.3 . . ?
C01N C01I C018 118.6(17) . . ?
C01N C01I C01G 120.3(17) . . ?
C018 C01I C01G 121.0(17) . . ?
C01Q C01J N00O 105.2(15) . . ?
C01Q C01J H01J 127.4 . . ?
N00O C01J H01J 127.4 . . ?
C014 C01K N00W 107.4(16) . . ?
C014 C01K H01K 126.3 . . ?
N00W C01K H01K 126.3 . . ?
N00O C01L C01N 111.0(13) . . ?
N00O C01L H01I 109.4 . . ?
C01N C01L H01I 109.4 . . ?
N00O C01L H01L 109.4 . . ?
C01N C01L H01L 109.4 . . ?
H01I C01L H01L 108.0 . . ?
C01I C01N C016 121.5(17) . . ?
C01I C01N C01L 119.3(16) . . ?
C016 C01N C01L 119.1(17) . . ?
C022 C01O N00T 107.0(15) . . ?
C022 C01O H01O 126.5 . . ?
N00T C01O H01O 126.5 . . ?
C018 C01P C01A 120.0(14) . . ?
C018 C01P C024 118.6(14) . . ?
C01A C01P C024 121.3(14) . . ?
N00N C01Q C01J 108.5(15) . . ?
N00N C01Q H01Q 125.8 . . ?
C01J C01Q H01Q 125.8 . . ?
C01B C01R N008 106.8(14) . . ?
C01B C01R H01R 126.6 . . ?
N008 C01R H01R 126.6 . . ?
C025 C01S N00L 114.6(17) . . ?
C025 C01S H01S 122.7 . . ?
N00L C01S H01S 122.7 . . ?
N00S C01T C01A 113.2(13) . . ?
N00S C01T H01M 108.9 . . ?
C01A C01T H01M 108.9 . . ?
N00S C01T H01N 108.9 . . ?
C01A C01T H01N 108.9 . . ?
H01M C01T H01N 107.7 . . ?
C01Y C01U N00L 106.0(15) . . ?
C01Y C01U H01U 127.0 . . ?
N00L C01U H01U 127.0 . . ?
N00L C01V N00E 108.2(13) . . ?
N00L C01V H01V 125.9 . . ?
N00E C01V H01V 125.9 . . ?
C023 C01W H01W 120.0 . . ?
C023 C01W H01$ 120.0 . . ?
H01W C01W H01$ 120.0 . . ?
N00S C01X N00W 109.0(15) . . ?
N00S C01X H01X 125.5 . . ?
N00W C01X H01X 125.5 . . ?
C01U C01Y N00E 108.1(14) . . ?
C01U C01Y H01Y 125.9 . . ?
N00E C01Y H01Y 125.9 . . ?
N00O C01Z N00N 107.9(15) . . ?
N00O C01Z H01Z 126.0 . . ?
N00N C01Z H01Z 126.0 . . ?
C02A C020 N00N 114.9(17) . . ?
C02A C020 H020 122.6 . . ?
N00N C020 H020 122.6 . . ?
C01H C1 H1A 120.0 . . ?
C01H C1 H1B 120.0 . . ?
H1A C1 H1B 120.0 . . ?
C01O C022 N00D 108.6(15) . . ?
C01O C022 H022 125.7 . . ?
N00D C022 H022 125.7 . . ?
C01W C023 N00J 114.9(16) . . ?
C01W C023 H023 122.5 . . ?
N00J C023 H023 122.5 . . ?
N00X C024 C01P 114.9(13) . . ?
N00X C024 H02A 108.5 . . ?
C01P C024 H02A 108.5 . . ?
N00X C024 H02B 108.5 . . ?
C01P C024 H02B 108.5 . . ?
H02A C024 H02B 107.5 . . ?
C01S C025 H64 120.0 . . ?
C01S C025 H65 120.0 . . ?
H64 C025 H65 120.0 . . ?
C20 C027 N01D 122.4(19) . . ?
C20 C027 H027 118.8 . . ?
N01D C027 H027 118.8 . . ?
C02B C028 N00X 105.7(18) . . ?
C02B C028 H028 127.1 . . ?
N00X C028 H028 127.1 . . ?
C020 C02A H61 120.0 . . ?
C020 C02A H02F 120.0 . . ?
H61 C02A H02F 120.0 . . ?
N01D C02B C028 107.2(18) . . ?
N01D C02B H63 126.4 . . ?
C028 C02B H63 126.4 . . ?
N00X C02C N01D 105.3(16) . . ?
N00X C02C H62 127.4 . . ?
N01D C02C H62 127.4 . . ?
C7 C02D N00W 116.8(18) . . ?
C7 C02D H60 121.6 . . ?
N00W C02D H60 121.6 . . ?
C02D C7 H7A 120.0 . . ?
C02D C7 H7B 120.0 . . ?
H7A C7 H7B 120.0 . . ?
C027 C20 H20A 120.0 . . ?
C027 C20 H20B 120.0 . . ?
H20A C20 H20B 120.0 . . ?

loop_
_geom_bond_atom_site_label_1
_geom_bond_atom_site_label_2
_geom_bond_distance
_geom_bond_site_symmetry_2
_geom_bond_publ_flag
Re01 O24 1.701(12) . ?
Re01 O25 1.707(13) . ?
Re01 O22 1.710(11) . ?
Re01 O23 1.741(13) . ?
Re02 O5 1.709(15) . ?
Re02 O8 1.713(13) . ?
Re02 O7 1.722(11) . ?
Re02 O6 1.722(12) . ?
Re03 O1 1.704(13) . ?
Re03 O2 1.714(14) . ?
Re03 O3 1.715(14) . ?
Re03 O4 1.730(11) . ?
Re04 O13 1.714(13) . ?
Re04 O14 1.717(11) . ?
Re04 O15 1.718(14) . ?
Re04 O20 1.719(11) . ?
Re05 O10 1.700(13) . ?
Re05 O9 1.702(12) . ?
Re05 O12 1.707(14) . ?
Re05 O11 1.724(15) . ?
Re06 O16 1.706(13) . ?
Re06 O18 1.711(14) . ?
Re06 O19 1.718(16) . ?
Re06 O17 1.745(15) . ?
N008 C012 1.34(2) . ?
N008 C01R 1.38(2) . ?
N008 C01G 1.51(2) . ?
O009 H00A 0.8699 . ?
O009 H00B 0.8700 . ?
N00D C013 1.33(2) . ?
N00D C022 1.37(2) . ?
N00D C01H 1.52(2) . ?
N00E C01V 1.32(2) . ?
N00E C01Y 1.36(2) . ?
N00E C01F 1.49(2) . ?
N00J C012 1.32(2) . ?
N00J C01B 1.37(2) . ?
N00J C023 1.52(2) . ?
N00L C01V 1.31(2) . ?
N00L C01U 1.36(2) . ?
N00L C01S 1.52(2) . ?
N00N C01Z 1.34(2) . ?
N00N C01Q 1.34(2) . ?
N00N C020 1.51(2) . ?
N00O C01Z 1.31(2) . ?
N00O C01J 1.378(19) . ?
N00O C01L 1.50(2) . ?
N00S C01X 1.33(2) . ?
N00S C014 1.38(2) . ?
N00S C01T 1.49(2) . ?
N00T C013 1.33(2) . ?
N00T C01O 1.38(2) . ?
N00T C017 1.457(19) . ?
N00W C01X 1.33(2) . ?
N00W C01K 1.38(3) . ?
N00W C02D 1.52(2) . ?
N00X C02C 1.35(2) . ?
N00X C028 1.38(2) . ?
N00X C024 1.476(18) . ?
C012 H012 0.9500 . ?
C013 H013 0.9500 . ?
C014 C01K 1.35(3) . ?
C014 H014 0.9500 . ?
C016 C01A 1.40(3) . ?
C016 C01N 1.41(3) . ?
C016 C017 1.50(2) . ?
C017 H01A 0.9900 . ?
C017 H01B 0.9900 . ?
C018 C01P 1.40(2) . ?
C018 C01I 1.42(3) . ?
C018 C01F 1.50(2) . ?
O019 H01P 0.8700 . ?
O019 H01T 0.8701 . ?
C01A C01P 1.42(2) . ?
C01A C01T 1.51(2) . ?
C01B C01R 1.36(2) . ?
C01B H01C 0.9500 . ?
N01D C02B 1.34(3) . ?
N01D C02C 1.36(2) . ?
N01D C027 1.48(2) . ?
O21 H21A 0.8702 . ?
O21 H21B 0.8699 . ?
C01F H01D 0.9900 . ?
C01F H01E 0.9900 . ?
C01G C01I 1.49(2) . ?
C01G H01F 0.9900 . ?
C01G H01G 0.9900 . ?
C01H C1 1.289(17) . ?
C01H H01H 0.9500 . ?
C01I C01N 1.40(3) . ?
C01J C01Q 1.36(2) . ?
C01J H01J 0.9500 . ?
C01K H01K 0.9500 . ?
C01L C01N 1.52(2) . ?
C01L H01I 0.9900 . ?
C01L H01L 0.9900 . ?
C01O C022 1.34(2) . ?
C01O H01O 0.9500 . ?
C01P C024 1.50(2) . ?
C01Q H01Q 0.9500 . ?
C01R H01R 0.9500 . ?
C01S C025 1.303(17) . ?
C01S H01S 0.9500 . ?
C01T H01M 0.9900 . ?
C01T H01N 0.9900 . ?
C01U C01Y 1.34(2) . ?
C01U H01U 0.9500 . ?
C01V H01V 0.9500 . ?
C01W C023 1.307(16) . ?
C01W H01W 0.9500 . ?
C01W H01$ 0.9500 . ?
C01X H01X 0.9500 . ?
C01Y H01Y 0.9500 . ?
C01Z H01Z 0.9500 . ?
C020 C02A 1.304(17) . ?
C020 H020 0.9500 . ?
C1 H1A 0.9500 . ?
C1 H1B 0.9500 . ?
C022 H022 0.9500 . ?
C023 H023 0.9500 . ?
C024 H02A 0.9900 . ?
C024 H02B 0.9900 . ?
C025 H64 0.9500 . ?
C025 H65 0.9500 . ?
C027 C20 1.224(17) . ?
C027 H027 0.9500 . ?
C028 C02B 1.37(3) . ?
C028 H028 0.9500 . ?
C02A H61 0.9500 . ?
C02A H02F 0.9500 . ?
C02B H63 0.9500 . ?
C02C H62 0.9500 . ?
C02D C7 1.269(17) . ?
C02D H60 0.9500 . ?
C7 H7A 0.9500 . ?
C7 H7B 0.9500 . ?
C20 H20A 0.9500 . ?
C20 H20B 0.9500 . ?

loop_
_geom_torsion_atom_site_label_1
_geom_torsion_atom_site_label_2
_geom_torsion_atom_site_label_3
_geom_torsion_atom_site_label_4
_geom_torsion
_geom_torsion_site_symmetry_1
_geom_torsion_site_symmetry_2
_geom_torsion_site_symmetry_3
_geom_torsion_site_symmetry_4
_geom_torsion_publ_flag
C01B N00J C012 N008 1.7(19) . . . . ?
C023 N00J C012 N008 -180.0(14) . . . . ?
C01R N008 C012 N00J -1.8(18) . . . . ?
C01G N008 C012 N00J -167.9(14) . . . . ?
C01O N00T C013 N00D -2.0(19) . . . . ?
C017 N00T C013 N00D -179.6(14) . . . . ?
C022 N00D C013 N00T 2.9(19) . . . . ?
C01H N00D C013 N00T 179.1(16) . . . . ?
C01X N00S C014 C01K -0.2(19) . . . . ?
C01T N00S C014 C01K -177.5(15) . . . . ?
C013 N00T C017 C016 -170.5(16) . . . . ?
C01O N00T C017 C016 12(2) . . . . ?
C01A C016 C017 N00T 84(2) . . . . ?
C01N C016 C017 N00T -98(2) . . . . ?
C01N C016 C01A C01P 4(3) . . . . ?
C017 C016 C01A C01P -178.0(14) . . . . ?
C01N C016 C01A C01T 178.6(15) . . . . ?
C017 C016 C01A C01T -4(2) . . . . ?
C012 N00J C01B C01R -0.9(18) . . . . ?
C023 N00J C01B C01R -179.3(14) . . . . ?
C01V N00E C01F C018 40(3) . . . . ?
C01Y N00E C01F C018 -151.8(16) . . . . ?
C01P C018 C01F N00E 84(2) . . . . ?
C01I C018 C01F N00E -96(2) . . . . ?
C012 N008 C01G C01I -46(2) . . . . ?
C01R N008 C01G C01I 149.6(16) . . . . ?
C013 N00D C01H C1 -174.1(18) . . . . ?
C022 N00D C01H C1 1(3) . . . . ?
C01P C018 C01I C01N 3(2) . . . . ?
C01F C018 C01I C01N -177.9(16) . . . . ?
C01P C018 C01I C01G -175.0(15) . . . . ?
C01F C018 C01I C01G 5(2) . . . . ?
N008 C01G C01I C01N 89.5(19) . . . . ?
N008 C01G C01I C018 -93.0(19) . . . . ?
C01Z N00O C01J C01Q 1.4(19) . . . . ?
C01L N00O C01J C01Q -179.5(15) . . . . ?
N00S C014 C01K N00W 0(2) . . . . ?
C01X N00W C01K C014 -1(2) . . . . ?
C02D N00W C01K C014 -178.5(17) . . . . ?
C01Z N00O C01L C01N 5(2) . . . . ?
C01J N00O C01L C01N -173.6(15) . . . . ?
C018 C01I C01N C016 1(3) . . . . ?
C01G C01I C01N C016 179.0(17) . . . . ?
C018 C01I C01N C01L 179.2(15) . . . . ?
C01G C01I C01N C01L -3(3) . . . . ?
C01A C016 C01N C01I -5(3) . . . . ?
C017 C016 C01N C01I 177.4(17) . . . . ?
C01A C016 C01N C01L 177.5(15) . . . . ?
C017 C016 C01N C01L 0(3) . . . . ?
N00O C01L C01N C01I 96.5(18) . . . . ?
N00O C01L C01N C016 -85.8(19) . . . . ?
C013 N00T C01O C022 0(2) . . . . ?
C017 N00T C01O C022 177.9(16) . . . . ?
C01I C018 C01P C01A -3(2) . . . . ?
C01F C018 C01P C01A 177.2(15) . . . . ?
C01I C018 C01P C024 174.0(15) . . . . ?
C01F C018 C01P C024 -6(2) . . . . ?
C016 C01A C01P C018 0(2) . . . . ?
C01T C01A C01P C018 -174.7(14) . . . . ?
C016 C01A C01P C024 -177.4(15) . . . . ?
C01T C01A C01P C024 8(2) . . . . ?
C01Z N00N C01Q C01J -1(2) . . . . ?
C020 N00N C01Q C01J -177.1(15) . . . . ?
N00O C01J C01Q N00N 0(2) . . . . ?
N00J C01B C01R N008 -0.2(18) . . . . ?
C012 N008 C01R C01B 1.2(18) . . . . ?
C01G N008 C01R C01B 168.5(13) . . . . ?
C01V N00L C01S C025 -109(2) . . . . ?
C01U N00L C01S C025 67(2) . . . . ?
C01X N00S C01T C01A 48(2) . . . . ?
C014 N00S C01T C01A -135.0(16) . . . . ?
C016 C01A C01T N00S 77(2) . . . . ?
C01P C01A C01T N00S -108.7(16) . . . . ?
C01V N00L C01U C01Y 0(2) . . . . ?
C01S N00L C01U C01Y -176.0(16) . . . . ?
C01U N00L C01V N00E 0(2) . . . . ?
C01S N00L C01V N00E 176.0(15) . . . . ?
C01Y N00E C01V N00L 0.0(19) . . . . ?
C01F N00E C01V N00L 169.8(17) . . . . ?
C014 N00S C01X N00W -0.2(19) . . . . ?
C01T N00S C01X N00W 177.1(14) . . . . ?
C01K N00W C01X N00S 0(2) . . . . ?
C02D N00W C01X N00S 178.5(15) . . . . ?
N00L C01U C01Y N00E 0(2) . . . . ?
C01V N00E C01Y C01U 0(2) . . . . ?
C01F N00E C01Y C01U -170.1(17) . . . . ?
C01J N00O C01Z N00N -1.8(19) . . . . ?
C01L N00O C01Z N00N 179.2(14) . . . . ?
C01Q N00N C01Z N00O 1.5(19) . . . . ?
C020 N00N C01Z N00O 177.9(14) . . . . ?
C01Z N00N C020 C02A 148(2) . . . . ?
C01Q N00N C020 C02A -36(3) . . . . ?
N00T C01O C022 N00D 1(2) . . . . ?
C013 N00D C022 C01O -3(2) . . . . ?
C01H N00D C022 C01O -178.9(17) . . . . ?
C012 N00J C023 C01W -132.7(19) . . . . ?
C01B N00J C023 C01W 45(2) . . . . ?
C02C N00X C024 C01P 34(2) . . . . ?
C028 N00X C024 C01P -145.7(16) . . . . ?
C018 C01P C024 N00X 84.0(17) . . . . ?
C01A C01P C024 N00X -98.7(17) . . . . ?
C02B N01D C027 C20 -163(2) . . . . ?
C02C N01D C027 C20 18(3) . . . . ?
C02C N00X C028 C02B 1(2) . . . . ?
C024 N00X C028 C02B -179.3(15) . . . . ?
C02C N01D C02B C028 1(2) . . . . ?
C027 N01D C02B C028 -178.1(18) . . . . ?
N00X C028 C02B N01D -1(2) . . . . ?
C028 N00X C02C N01D -0.6(19) . . . . ?
C024 N00X C02C N01D -180.0(15) . . . . ?
C02B N01D C02C N00X 0(2) . . . . ?
C027 N01D C02C N00X 178.9(17) . . . . ?
C01X N00W C02D C7 -65(3) . . . . ?
C01K N00W C02D C7 113(2) . . . . ?
